data_1504125
loop_
_publ_author_name
'Geng, Chang-An'
'Jiang, Zhi-Yong'
'Ma, Yun-Bao'
'Luo, Jie'
'Zhang, Xue-Mei'
'Wang, Hong-Ling'
'Shen, Yong'
'Zuo, Ai-Xue'
'Zhou, Jun'
'Chen, Ji-Jun'

_publ_section_title
;
 Swerilactones A and B, anti-HBV new lactones from a tradtional Chinese
 herb: Swertia mileensis as a treatment for viral hepatitis.
;
_journal_issue 18
_journal_name_full 'Organic letters'
_journal_page_first 4120
_journal_page_last 4123
_journal_paper_doi 10.1021/ol901592f
_journal_volume 11
_journal_year 2009
_chemical_formula_sum 'C18 H21 O6'
_chemical_formula_weight 333.35
_chemical_name_systematic
;

 ?

;
_space_group_IT_number 7
_symmetry_cell_setting monoclinic
_symmetry_space_group_name_Hall 'P -2yc'
_symmetry_space_group_name_H-M 'P 1 c 1'
_atom_sites_solution_hydrogens geom
_atom_sites_solution_primary direct
_atom_sites_solution_secondary difmap
_audit_creation_method SHELXL-97
_cell_angle_alpha 90.00
_cell_angle_beta 111.745(2)
_cell_angle_gamma 90.00
_cell_formula_units_Z 2
_cell_length_a 7.4578(12)
_cell_length_b 15.834(3)
_cell_length_c 7.0431(12)
_cell_measurement_reflns_used 1238
_cell_measurement_temperature 298(2)
_cell_measurement_theta_max 23.13
_cell_measurement_theta_min 2.57
_cell_volume 772.5(2)
_computing_cell_refinement 'Bruker apex II'
_computing_data_collection 'Bruker apex II'
_computing_data_reduction 'Bruker SAINT'
_computing_molecular_graphics 'Bruker SHELXTL'
_computing_publication_material 'Bruker SHELXTL'
_computing_structure_refinement 'SHELXL-97 (Sheldrick, 1997)'
_computing_structure_solution 'SHELXS-97 (Sheldrick, 1990)'
_diffrn_ambient_temperature 298(2)
_diffrn_measured_fraction_theta_full 0.982
_diffrn_measured_fraction_theta_max 0.952
_diffrn_measurement_device_type 'CCD area detector'
_diffrn_measurement_method 'phi and omega scans'
_diffrn_radiation_monochromator graphite
_diffrn_radiation_source 'fine-focus sealed tube'
_diffrn_radiation_type MoK\a
_diffrn_radiation_wavelength 0.71073
_diffrn_reflns_av_R_equivalents 0.0274
_diffrn_reflns_av_sigmaI/netI 0.0526
_diffrn_reflns_limit_h_max 9
_diffrn_reflns_limit_h_min -9
_diffrn_reflns_limit_k_max 16
_diffrn_reflns_limit_k_min -20
_diffrn_reflns_limit_l_max 8
_diffrn_reflns_limit_l_min -9
_diffrn_reflns_number 4909
_diffrn_reflns_theta_full 28.33
_diffrn_reflns_theta_max 28.33
_diffrn_reflns_theta_min 2.57
_exptl_absorpt_coefficient_mu 0.107
_exptl_absorpt_correction_T_max 0.9936
_exptl_absorpt_correction_T_min 0.9851
_exptl_absorpt_correction_type multi-scan
_exptl_absorpt_process_details sadabs
_exptl_crystal_colour colourless
_exptl_crystal_density_diffrn 1.433
_exptl_crystal_density_meas 0
_exptl_crystal_density_method 'not measured'
_exptl_crystal_description block
_exptl_crystal_F_000 354
_exptl_crystal_size_max 0.14
_exptl_crystal_size_mid 0.08
_exptl_crystal_size_min 0.06
_refine_diff_density_max 0.159
_refine_diff_density_min -0.352
_refine_diff_density_rms 0.039
_refine_ls_abs_structure_details 'Flack H D (1983), Acta Cryst. A39, 876-881'
_refine_ls_abs_structure_Flack -0.7(15)
_refine_ls_extinction_coef 0.020(6)
_refine_ls_extinction_expression Fc^*^=kFc[1+0.001xFc^2^\l^3^/sin(2\q)]^-1/4^
_refine_ls_extinction_method SHELXL
_refine_ls_goodness_of_fit_ref 0.890
_refine_ls_hydrogen_treatment constr
_refine_ls_matrix_type full
_refine_ls_number_parameters 221
_refine_ls_number_reflns 3116
_refine_ls_number_restraints 2
_refine_ls_restrained_S_all 0.890
_refine_ls_R_factor_all 0.0771
_refine_ls_R_factor_gt 0.0498
_refine_ls_shift/su_max 0.000
_refine_ls_shift/su_mean 0.000
_refine_ls_structure_factor_coef Fsqd
_refine_ls_weighting_details 'calc w=1/[\s^2^(Fo^2^)+(0.1000P)^2^+0.0800P] where P=(Fo^2^+2Fc^2^)/3'
_refine_ls_weighting_scheme calc
_refine_ls_wR_factor_gt 0.1312
_refine_ls_wR_factor_ref 0.1550
_reflns_number_gt 2181
_reflns_number_total 3116
_reflns_threshold_expression >2sigma(I)
_cod_data_source_file ol901592f_si_003.cif
_cod_data_source_block 090622c
_cod_depositor_comments
;
The following automatic conversions were performed:

'_symmetry_cell_setting' value 'Monoclinic' changed to 'monoclinic'
according to /home/saulius/struct/CIF-dictionaries/cif_core.dic
dictionary named 'cif_core.dic' version 2.4.2 from 2011-04-26.

Automatic conversion script
Id: cif_fix_values 1715 2011-07-08 13:25:40Z adriana 
;
_cod_original_sg_symbol_H-M Pc
_cod_database_code 1504125

loop_
_symmetry_equiv_pos_as_xyz
'x, y, z'
'x, -y, z+1/2'

loop_
_atom_site_label
_atom_site_type_symbol
_atom_site_fract_x
_atom_site_fract_y
_atom_site_fract_z
_atom_site_U_iso_or_equiv
_atom_site_adp_type
_atom_site_occupancy
_atom_site_symmetry_multiplicity
_atom_site_calc_flag
_atom_site_refinement_flags
O1 O 0.8779(4) 0.37995(17) 0.7667(4) 0.0613(7) Uani 1 1 d .
O2 O 1.0853(4) 0.40795(18) 0.6221(5) 0.0641(8) Uani 1 1 d .
O3 O 0.4066(4) -0.05450(16) 0.2392(5) 0.0652(8) Uani 1 1 d .
O4 O 0.3355(3) 0.08030(15) 0.2156(4) 0.0519(6) Uani 1 1 d .
O5 O 0.5252(3) 0.33468(15) 0.3809(4) 0.0471(6) Uani 1 1 d .
O6 O 0.6609(4) 0.17443(17) -0.0165(4) 0.0596(7) Uani 1 1 d .
H6 H 0.5901 0.1348 -0.0717 0.089 Uiso 1 1 calc R
C1 C 0.9351(5) 0.3634(2) 0.6333(5) 0.0477(8) Uani 1 1 d .
C3 C 1.1461(6) 0.3981(3) 0.4474(7) 0.0745(14) Uani 1 1 d .
H3A H 1.1964 0.4515 0.4214 0.089 Uiso 1 1 calc R
H3B H 1.2496 0.3569 0.4817 0.089 Uiso 1 1 calc R
C4 C 0.9885(6) 0.3709(3) 0.2617(6) 0.0623(11) Uani 1 1 d .
H4 H 0.9878 0.3874 0.1347 0.075 Uiso 1 1 calc R
C5 C 0.8472(5) 0.3233(2) 0.2723(5) 0.0429(7) Uani 1 1 d .
H5 H 0.8969 0.2710 0.2357 0.051 Uiso 1 1 calc R
C6 C 0.8606(4) 0.2916(2) 0.4815(5) 0.0390(7) Uani 1 1 d .
C7 C 1.0005(5) 0.2150(2) 0.5653(5) 0.0462(8) Uani 1 1 d .
H7 H 1.1289 0.2327 0.5730 0.055 Uiso 1 1 calc R
C8 C 0.9383(5) 0.1414(2) 0.4168(6) 0.0517(9) Uani 1 1 d .
H8A H 0.9572 0.1561 0.2918 0.062 Uiso 1 1 calc R
H8B H 1.0184 0.0927 0.4762 0.062 Uiso 1 1 calc R
C9 C 0.7319(4) 0.1191(2) 0.3675(5) 0.0419(7) Uani 1 1 d .
C10 C 0.6699(5) 0.0408(2) 0.3668(6) 0.0507(9) Uani 1 1 d .
H10 H 0.7599 -0.0014 0.4259 0.061 Uiso 1 1 calc R
C11 C 0.4643(5) 0.0179(2) 0.2763(6) 0.0500(9) Uani 1 1 d .
C13 C 0.3975(4) 0.1614(2) 0.3126(6) 0.0473(8) Uani 1 1 d .
H13A H 0.4106 0.1577 0.4546 0.057 Uiso 1 1 calc R
H13B H 0.2989 0.2032 0.2464 0.057 Uiso 1 1 calc R
C14 C 0.5894(4) 0.1909(2) 0.3029(5) 0.0379(7) Uani 1 1 d .
C15 C 0.6567(4) 0.26581(19) 0.4566(5) 0.0390(7) Uani 1 1 d .
H15 H 0.6556 0.2479 0.5894 0.047 Uiso 1 1 calc R
C17 C 0.5186(6) 0.3676(2) 0.1855(6) 0.0530(9) Uani 1 1 d .
H17 H 0.3862 0.3605 0.0872 0.064 Uiso 1 1 calc R
C18 C 0.6499(5) 0.3143(2) 0.1106(5) 0.0483(8) Uani 1 1 d .
H18 H 0.6483 0.3357 -0.0206 0.058 Uiso 1 1 calc R
C19 C 0.5708(5) 0.2249(2) 0.0864(5) 0.0443(8) Uani 1 1 d .
H19 H 0.4330 0.2276 0.0014 0.053 Uiso 1 1 calc R
C20 C 0.5595(9) 0.4605(3) 0.2069(8) 0.0816(15) Uani 1 1 d .
H20A H 0.4616 0.4885 0.2415 0.122 Uiso 1 1 calc R
H20B H 0.5599 0.4825 0.0801 0.122 Uiso 1 1 calc R
H20C H 0.6833 0.4700 0.3129 0.122 Uiso 1 1 calc R
C21 C 1.0180(6) 0.1881(3) 0.7775(7) 0.0660(11) Uani 1 1 d .
H21A H 0.8942 0.1698 0.7746 0.099 Uiso 1 1 calc R
H21B H 1.0622 0.2349 0.8698 0.099 Uiso 1 1 calc R
H21C H 1.1086 0.1424 0.8229 0.099 Uiso 1 1 calc R

loop_
_atom_site_aniso_label
_atom_site_aniso_U_11
_atom_site_aniso_U_22
_atom_site_aniso_U_33
_atom_site_aniso_U_23
_atom_site_aniso_U_13
_atom_site_aniso_U_12
O1 0.0774(19) 0.0723(17) 0.0419(15) -0.0129(12) 0.0311(14) -0.0036(13)
O2 0.0677(16) 0.0790(19) 0.0527(16) -0.0235(14) 0.0308(14) -0.0248(14)
O3 0.0650(17) 0.0496(16) 0.075(2) 0.0012(13) 0.0187(15) -0.0127(13)
O4 0.0392(12) 0.0562(15) 0.0536(16) 0.0048(11) 0.0096(11) -0.0060(12)
O5 0.0491(13) 0.0522(14) 0.0437(13) 0.0095(10) 0.0214(11) 0.0142(10)
O6 0.0659(16) 0.0685(17) 0.0551(17) -0.0164(12) 0.0348(14) -0.0106(13)
C1 0.0502(19) 0.062(2) 0.0323(18) -0.0045(15) 0.0170(16) -0.0036(16)
C3 0.064(3) 0.102(3) 0.066(3) -0.030(2) 0.035(2) -0.040(3)
C4 0.076(3) 0.075(3) 0.051(2) -0.0189(19) 0.041(2) -0.026(2)
C5 0.0512(18) 0.0490(19) 0.0345(17) -0.0081(13) 0.0230(15) -0.0063(15)
C6 0.0352(14) 0.0460(18) 0.0385(17) -0.0034(13) 0.0170(13) -0.0012(14)
C7 0.0327(15) 0.060(2) 0.0434(19) -0.0057(15) 0.0109(15) 0.0004(14)
C8 0.0366(17) 0.057(2) 0.063(2) -0.0061(17) 0.0195(17) 0.0069(15)
C9 0.0371(17) 0.0464(19) 0.043(2) -0.0002(13) 0.0161(15) 0.0047(14)
C10 0.0414(18) 0.048(2) 0.056(2) 0.0032(16) 0.0099(16) 0.0057(15)
C11 0.049(2) 0.053(2) 0.048(2) 0.0081(16) 0.0180(17) 0.0007(17)
C13 0.0371(17) 0.053(2) 0.055(2) 0.0074(16) 0.0211(16) 0.0010(14)
C14 0.0326(15) 0.0430(17) 0.0415(18) 0.0034(13) 0.0175(14) 0.0012(13)
C15 0.0432(17) 0.0451(18) 0.0305(16) 0.0055(12) 0.0157(14) 0.0075(14)
C17 0.058(2) 0.057(2) 0.043(2) 0.0109(16) 0.0179(17) 0.0078(17)
C18 0.060(2) 0.054(2) 0.0316(17) -0.0015(14) 0.0185(16) -0.0074(17)
C19 0.0427(17) 0.057(2) 0.0324(17) 0.0016(14) 0.0135(14) -0.0036(15)
C20 0.132(4) 0.061(3) 0.064(3) 0.015(2) 0.050(3) 0.021(3)
C21 0.052(2) 0.080(3) 0.054(2) 0.005(2) 0.0063(18) 0.016(2)

loop_
_atom_type_symbol
_atom_type_description
_atom_type_scat_dispersion_real
_atom_type_scat_dispersion_imag
_atom_type_scat_source
C C 0.0033 0.0016 'International Tables Vol C Tables 4.2.6.8 and 6.1.1.4'
H H 0.0000 0.0000 'International Tables Vol C Tables 4.2.6.8 and 6.1.1.4'
O O 0.0106 0.0060 'International Tables Vol C Tables 4.2.6.8 and 6.1.1.4'

loop_
_geom_angle_atom_site_label_1
_geom_angle_atom_site_label_2
_geom_angle_atom_site_label_3
_geom_angle
C1 O2 C3 120.9(3)
C11 O4 C13 116.1(3)
C15 O5 C17 113.8(3)
C19 O6 H6 109.5
O1 C1 O2 118.4(3)
O1 C1 C6 125.0(3)
O2 C1 C6 116.4(3)
C4 C3 O2 112.6(3)
C4 C3 H3A 109.1
O2 C3 H3A 109.1
C4 C3 H3B 109.1
O2 C3 H3B 109.1
H3A C3 H3B 107.8
C5 C4 C3 120.8(4)
C5 C4 H4 119.6
C3 C4 H4 119.6
C4 C5 C18 126.3(3)
C4 C5 C6 118.3(3)
C18 C5 C6 113.4(3)
C4 C5 H5 94.6
C18 C5 H5 94.6
C6 C5 H5 94.6
C1 C6 C15 111.8(3)
C1 C6 C5 108.0(3)
C15 C6 C5 105.8(3)
C1 C6 C7 107.2(3)
C15 C6 C7 109.5(2)
C5 C6 C7 114.5(3)
C21 C7 C8 110.9(3)
C21 C7 C6 113.1(3)
C8 C7 C6 110.1(3)
C21 C7 H7 107.5
C8 C7 H7 107.5
C6 C7 H7 107.5
C9 C8 C7 111.6(3)
C9 C8 H8A 109.3
C7 C8 H8A 109.3
C9 C8 H8B 109.3
C7 C8 H8B 109.3
H8A C8 H8B 108.0
C10 C9 C8 123.6(3)
C10 C9 C14 120.0(3)
C8 C9 C14 116.3(3)
C9 C10 C11 122.7(3)
C9 C10 H10 118.7
C11 C10 H10 118.7
O3 C11 O4 118.2(3)
O3 C11 C10 123.6(3)
O4 C11 C10 117.9(3)
O4 C13 C14 113.0(3)
O4 C13 H13A 109.0
C14 C13 H13A 109.0
O4 C13 H13B 109.0
C14 C13 H13B 109.0
H13A C13 H13B 107.8
C9 C14 C13 108.8(3)
C9 C14 C15 110.8(3)
C13 C14 C15 105.5(2)
C9 C14 C19 110.5(2)
C13 C14 C19 113.5(3)
C15 C14 C19 107.6(2)
O5 C15 C6 110.9(2)
O5 C15 C14 108.7(2)
C6 C15 C14 109.6(2)
O5 C15 H15 109.2
C6 C15 H15 109.2
C14 C15 H15 109.2
O5 C17 C20 108.8(3)
O5 C17 C18 109.1(3)
C20 C17 C18 116.4(4)
O5 C17 H17 107.4
C20 C17 H17 107.4
C18 C17 H17 107.4
C5 C18 C19 114.0(3)
C5 C18 C17 105.0(3)
C19 C18 C17 106.4(3)
C5 C18 H18 110.4
C19 C18 H18 110.4
C17 C18 H18 110.4
O6 C19 C18 110.4(3)
O6 C19 C14 114.7(3)
C18 C19 C14 108.6(3)
O6 C19 H19 107.7
C18 C19 H19 107.7
C14 C19 H19 107.7
C17 C20 H20A 109.5
C17 C20 H20B 109.5
H20A C20 H20B 109.5
C17 C20 H20C 109.5
H20A C20 H20C 109.5
H20B C20 H20C 109.5
C7 C21 H21A 109.5
C7 C21 H21B 109.5
H21A C21 H21B 109.5
C7 C21 H21C 109.5
H21A C21 H21C 109.5
H21B C21 H21C 109.5

loop_
_geom_bond_atom_site_label_1
_geom_bond_atom_site_label_2
_geom_bond_distance
O1 C1 1.196(4)
O2 C1 1.351(4)
O2 C3 1.469(5)
O3 C11 1.218(4)
O4 C11 1.333(4)
O4 C13 1.448(4)
O5 C15 1.431(4)
O5 C17 1.456(4)
O6 C19 1.406(4)
O6 H6 0.8200
C1 C6 1.517(5)
C3 C4 1.462(6)
C3 H3A 0.9700
C3 H3B 0.9700
C4 C5 1.320(5)
C4 H4 0.9300
C5 C18 1.497(5)
C5 C6 1.525(4)
C5 H5 0.9800
C6 C15 1.521(4)
C6 C7 1.566(5)
C7 C21 1.513(6)
C7 C8 1.519(5)
C7 H7 0.9800
C8 C9 1.489(5)
C8 H8A 0.9700
C8 H8B 0.9700
C9 C10 1.322(5)
C9 C14 1.507(4)
C10 C11 1.471(5)
C10 H10 0.9300
C13 C14 1.531(4)
C13 H13A 0.9700
C13 H13B 0.9700
C14 C15 1.558(4)
C14 C19 1.574(5)
C15 H15 0.9800
C17 C20 1.498(6)
C17 C18 1.528(5)
C17 H17 0.9800
C18 C19 1.518(5)
C18 H18 0.9800
C19 H19 0.9800
C20 H20A 0.9600
C20 H20B 0.9600
C20 H20C 0.9600
C21 H21A 0.9600
C21 H21B 0.9600
C21 H21C 0.9600

loop_
_geom_hbond_atom_site_label_D
_geom_hbond_atom_site_label_H
_geom_hbond_atom_site_label_A
_geom_hbond_distance_DH
_geom_hbond_distance_HA
_geom_hbond_distance_DA
_geom_hbond_angle_DHA
_geom_hbond_site_symmetry_A
O6 H6 O3 0.82 1.98 2.783(4) 167.2 2_554

loop_
_geom_torsion_atom_site_label_1
_geom_torsion_atom_site_label_2
_geom_torsion_atom_site_label_3
_geom_torsion_atom_site_label_4
_geom_torsion
C3 O2 C1 O1 -172.2(4)
C3 O2 C1 C6 11.8(5)
C1 O2 C3 C4 26.5(6)
O2 C3 C4 C5 -30.3(7)
C3 C4 C5 C18 158.3(4)
C3 C4 C5 C6 -4.8(6)
O1 C1 C6 C15 23.7(5)
O2 C1 C6 C15 -160.5(3)
O1 C1 C6 C5 139.8(4)
O2 C1 C6 C5 -44.5(4)
O1 C1 C6 C7 -96.3(4)
O2 C1 C6 C7 79.5(4)
C4 C5 C6 C1 41.5(4)
C18 C5 C6 C1 -123.7(3)
C4 C5 C6 C15 161.4(3)
C18 C5 C6 C15 -3.8(3)
C4 C5 C6 C7 -77.9(4)
C18 C5 C6 C7 116.8(3)
C1 C6 C7 C21 57.2(4)
C15 C6 C7 C21 -64.3(4)
C5 C6 C7 C21 177.1(3)
C1 C6 C7 C8 -178.1(3)
C15 C6 C7 C8 60.4(4)
C5 C6 C7 C8 -58.2(4)
C21 C7 C8 C9 72.3(4)
C6 C7 C8 C9 -53.7(4)
C7 C8 C9 C10 -133.7(4)
C7 C8 C9 C14 50.2(4)
C8 C9 C10 C11 -166.5(4)
C14 C9 C10 C11 9.4(5)
C13 O4 C11 O3 162.2(3)
C13 O4 C11 C10 -23.4(4)
C9 C10 C11 O3 165.7(4)
C9 C10 C11 O4 -8.3(5)
C11 O4 C13 C14 52.3(4)
C10 C9 C14 C13 18.3(4)
C8 C9 C14 C13 -165.5(3)
C10 C9 C14 C15 133.8(3)
C8 C9 C14 C15 -50.0(4)
C10 C9 C14 C19 -107.0(4)
C8 C9 C14 C19 69.2(4)
O4 C13 C14 C9 -47.7(4)
O4 C13 C14 C15 -166.6(3)
O4 C13 C14 C19 75.8(3)
C17 O5 C15 C6 58.3(3)
C17 O5 C15 C14 -62.2(3)
C1 C6 C15 O5 61.1(4)
C5 C6 C15 O5 -56.3(3)
C7 C6 C15 O5 179.8(2)
C1 C6 C15 C14 -178.9(3)
C5 C6 C15 C14 63.7(3)
C7 C6 C15 C14 -60.2(3)
C9 C14 C15 O5 175.6(2)
C13 C14 C15 O5 -66.8(3)
C19 C14 C15 O5 54.7(3)
C9 C14 C15 C6 54.3(3)
C13 C14 C15 C6 171.9(3)
C19 C14 C15 C6 -66.6(3)
C15 O5 C17 C20 -124.8(4)
C15 O5 C17 C18 3.2(4)
C4 C5 C18 C19 140.8(4)
C6 C5 C18 C19 -55.4(4)
C4 C5 C18 C17 -103.2(4)
C6 C5 C18 C17 60.7(3)
O5 C17 C18 C5 -60.5(3)
C20 C17 C18 C5 63.0(4)
O5 C17 C18 C19 60.6(4)
C20 C17 C18 C19 -175.8(3)
C5 C18 C19 O6 -75.3(4)
C17 C18 C19 O6 169.5(3)
C5 C18 C19 C14 51.2(4)
C17 C18 C19 C14 -64.1(3)
C9 C14 C19 O6 10.3(4)
C13 C14 C19 O6 -112.3(3)
C15 C14 C19 O6 131.4(3)
C9 C14 C19 C18 -113.7(3)
C13 C14 C19 C18 123.7(3)
C15 C14 C19 C18 7.4(3)
